data_1573882
loop_
_publ_author_name
'Luff, Martin S.'
'Filipovic, Tin M.'
'Corsei, Celine S.'
'Oppel, Kai'
'Krummenacher, Ivo'
'Bertermann, R&#xfc;diger'
'Finze, Maik'
'Braunschweig, Holger'
'Radius, Udo'

_publ_section_title
;
 Azolium-2-dithiocarboxylates as redox active ligands in nickel chemistry.
;
_journal_issue 12
_journal_name_full 'Chemical science'
_journal_page_first 5142
_journal_page_last 5154
_journal_paper_doi 10.1039/d4sc08449g
_journal_volume 16
_journal_year 2025
_chemical_formula_moiety 'C39 H63 N5 Ni S2'
_chemical_formula_sum 'C39 H63 N5 Ni S2'
_chemical_formula_weight 724.77
_space_group_crystal_system monoclinic
_space_group_IT_number 14
_space_group_name_Hall '-P 2ybc'
_space_group_name_H-M_alt 'P 1 21/c 1'
_atom_sites_solution_hydrogens geom
_atom_sites_solution_primary dual
_atom_sites_solution_secondary difmap
_audit_creation_method SHELXL-2018/3
_audit_update_record
;
2024-12-12 deposited with the CCDC.	2025-02-10 downloaded from the CCDC.
;
_cell_angle_alpha 90
_cell_angle_beta 94.8560(10)
_cell_angle_gamma 90
_cell_formula_units_Z 4
_cell_length_a 14.47860(10)
_cell_length_b 13.86640(10)
_cell_length_c 19.82980(10)
_cell_measurement_reflns_used 51418
_cell_measurement_temperature 100(2)
_cell_measurement_theta_max 77.4380
_cell_measurement_theta_min 3.0690
_cell_volume 3966.86(4)
_computing_cell_refinement 'CrysAlisPro 1.171.41.93a (Rigaku OD, 2020)'
_computing_data_reduction 'CrysAlisPro 1.171.41.93a (Rigaku OD, 2020)'
_computing_molecular_graphics 'ShelXLe (Huebschle et all, 2011)'
_computing_publication_material 'SHELXL-2014/6 (Sheldrick, 2014)'
_computing_structure_refinement 'SHELXL-2018/3 (Sheldrick, 2018)'
_computing_structure_solution 'SHELXT 2014/5 (Sheldrick, 2014)'
_diffrn_ambient_temperature 100(2)
_diffrn_detector_area_resol_mean 10.0000
_diffrn_measured_fraction_theta_full 1.000
_diffrn_measured_fraction_theta_max 0.994
_diffrn_measurement_device_type 'XtaLAB Synergy, Dualflex, HyPix'
_diffrn_measurement_method '\w scans'
_diffrn_radiation_type CuK\a
_diffrn_radiation_wavelength 1.54184
_diffrn_reflns_av_R_equivalents 0.0432
_diffrn_reflns_av_unetI/netI 0.0210
_diffrn_reflns_Laue_measured_fraction_full 1.000
_diffrn_reflns_Laue_measured_fraction_max 0.994
_diffrn_reflns_limit_h_max 14
_diffrn_reflns_limit_h_min -18
_diffrn_reflns_limit_k_max 17
_diffrn_reflns_limit_k_min -17
_diffrn_reflns_limit_l_max 24
_diffrn_reflns_limit_l_min -25
_diffrn_reflns_number 83291
_diffrn_reflns_point_group_measured_fraction_full 1.000
_diffrn_reflns_point_group_measured_fraction_max 0.994
_diffrn_reflns_theta_full 72.000
_diffrn_reflns_theta_max 77.715
_diffrn_reflns_theta_min 3.063
_diffrn_source 'micro-focus sealed X-ray tube'
_exptl_absorpt_coefficient_mu 1.927
_exptl_absorpt_correction_T_max 1.000
_exptl_absorpt_correction_T_min 0.535
_exptl_absorpt_correction_type gaussian
_exptl_absorpt_process_details
;
CrysAlisPro 1.171.41.92a (Rigaku Oxford Diffraction, 2020)
Numerical absorption correction based on gaussian integration over
a multifaceted crystal model
Empirical absorption correction using spherical harmonics,
implemented in SCALE3 ABSPACK scaling algorithm.
;
_exptl_crystal_colour yellow
_exptl_crystal_density_diffrn 1.214
_exptl_crystal_description block
_exptl_crystal_F_000 1568
_exptl_crystal_size_max 0.180
_exptl_crystal_size_mid 0.140
_exptl_crystal_size_min 0.080
_refine_diff_density_max 0.484
_refine_diff_density_min -0.425
_refine_diff_density_rms 0.047
_refine_ls_extinction_method none
_refine_ls_goodness_of_fit_ref 1.054
_refine_ls_hydrogen_treatment constr
_refine_ls_matrix_type full
_refine_ls_number_parameters 440
_refine_ls_number_reflns 8420
_refine_ls_number_restraints 0
_refine_ls_restrained_S_all 1.054
_refine_ls_R_factor_all 0.0346
_refine_ls_R_factor_gt 0.0321
_refine_ls_shift/su_max 0.002
_refine_ls_shift/su_mean 0.000
_refine_ls_structure_factor_coef Fsqd
_refine_ls_weighting_details 'w=1/[\s^2^(Fo^2^)+(0.0387P)^2^+2.1808P] where P=(Fo^2^+2Fc^2^)/3'
_refine_ls_weighting_scheme calc
_refine_ls_wR_factor_gt 0.0818
_refine_ls_wR_factor_ref 0.0833
_reflns_Friedel_coverage 0.000
_reflns_number_gt 7815
_reflns_number_total 8420
_reflns_threshold_expression 'I > 2\s(I)'
_cod_data_source_file d4sc08449g2.cif
_cod_data_source_block Compound_2a
_cod_depositor_comments 'Adding full bibliography for 1573879--1573889.cif.'
_cod_original_sg_symbol_H-M 'P 21/c'
_cod_database_code 1573882
_shelx_shelxl_version_number 2018/3
_shelx_space_group_comment
;
The symmetry employed for this shelxl refinement is uniquely defined
by the following loop, which should always be used as a source of
symmetry information in preference to the above space-group names.
They are only intended as comments.
;

loop_
_space_group_symop_operation_xyz
'x, y, z'
'-x, y+1/2, -z+1/2'
'-x, -y, -z'
'x, -y-1/2, z-1/2'

loop_
_atom_site_label
_atom_site_type_symbol
_atom_site_fract_x
_atom_site_fract_y
_atom_site_fract_z
_atom_site_U_iso_or_equiv
_atom_site_adp_type
_atom_site_occupancy
_atom_site_site_symmetry_order
_atom_site_calc_flag
_atom_site_refinement_flags_posn
_atom_site_refinement_flags_adp
_atom_site_refinement_flags_occupancy
_atom_site_disorder_assembly
_atom_site_disorder_group
Ni01 Ni 0.71061(2) 0.64335(2) 0.56318(2) 0.01515(7) Uani 1 1 d . . . . .
S002 S 0.76424(2) 0.51802(2) 0.62101(2) 0.01755(8) Uani 1 1 d . . . . .
S003 S 0.61716(2) 0.63834(2) 0.64413(2) 0.02014(8) Uani 1 1 d . . . . .
N004 N 0.55139(8) 0.74306(8) 0.49321(6) 0.0189(2) Uani 1 1 d . . . . .
N005 N 0.81267(8) 0.60207(8) 0.44298(6) 0.0183(2) Uani 1 1 d . . . . .
N006 N 0.90122(8) 0.66389(8) 0.52368(6) 0.0189(2) Uani 1 1 d . . . . .
N007 N 0.72290(7) 0.41613(8) 0.76579(6) 0.0169(2) Uani 1 1 d . . . . .
N008 N 0.65523(8) 0.84407(8) 0.53166(6) 0.0193(2) Uani 1 1 d . . . . .
C009 C 0.81126(9) 0.63910(9) 0.50627(7) 0.0165(2) Uani 1 1 d . . . . .
C00A C 0.68076(9) 0.53880(9) 0.68005(7) 0.0176(2) Uani 1 1 d . . . . .
C00B C 0.63899(9) 0.74782(9) 0.52371(6) 0.0170(2) Uani 1 1 d . . . . .
C00C C 0.66962(9) 0.49508(9) 0.73926(7) 0.0167(2) Uani 1 1 d . . . . .
C00D C 0.88433(9) 0.47372(10) 0.78578(7) 0.0194(3) Uani 1 1 d . . . . .
C00E C 0.97808(10) 0.46103(11) 0.77637(7) 0.0235(3) Uani 1 1 d . . . . .
H00E H 1.021911 0.506914 0.794850 0.028 Uiso 1 1 calc R U . . .
C00F C 0.51367(10) 0.83414(11) 0.48381(8) 0.0247(3) Uani 1 1 d . . . . .
H00F H 0.453376 0.849146 0.463939 0.030 Uiso 1 1 calc R U . . .
C00G C 0.59528(9) 0.52030(10) 0.78736(7) 0.0202(3) Uani 1 1 d . . . . .
C00H C 0.81951(9) 0.40633(9) 0.75667(6) 0.0178(3) Uani 1 1 d . . . . .
C00I C 0.85595(10) 0.56040(10) 0.82577(7) 0.0223(3) Uani 1 1 d . . . . .
H00I H 0.791362 0.548968 0.838240 0.027 Uiso 1 1 calc R U . . .
C00J C 0.93742(9) 0.70558(10) 0.58900(7) 0.0211(3) Uani 1 1 d . . . . .
H00J H 0.883737 0.720359 0.615870 0.025 Uiso 1 1 calc R U . . .
C00K C 0.84984(10) 0.32931(10) 0.71758(7) 0.0204(3) Uani 1 1 d . . . . .
C00L C 0.95696(10) 0.64135(11) 0.47251(7) 0.0237(3) Uani 1 1 d . . . . .
H00L H 1.021919 0.651445 0.473064 0.028 Uiso 1 1 calc R U . . .
C00M C 0.50185(10) 0.65289(10) 0.47359(7) 0.0214(3) Uani 1 1 d . . . . .
H00M H 0.545188 0.597865 0.484553 0.026 Uiso 1 1 calc R U . . .
C00N C 0.78305(10) 0.25878(10) 0.68084(7) 0.0241(3) Uani 1 1 d . . . . .
H00N H 0.718518 0.281224 0.686495 0.029 Uiso 1 1 calc R U . . .
C00O C 0.73198(9) 0.56231(10) 0.40263(7) 0.0205(3) Uani 1 1 d . . . . .
H00O H 0.676601 0.569962 0.429064 0.025 Uiso 1 1 calc R U . . .
C00P C 0.57848(10) 0.89746(10) 0.50812(8) 0.0255(3) Uani 1 1 d . . . . .
H00P H 0.572684 0.965687 0.508959 0.031 Uiso 1 1 calc R U . . .
C00Q C 0.94444(10) 0.31868(11) 0.71096(7) 0.0241(3) Uani 1 1 d . . . . .
H00Q H 0.965323 0.266152 0.685510 0.029 Uiso 1 1 calc R U . . .
C00R C 0.67756(10) 0.36819(10) 0.82149(7) 0.0205(3) Uani 1 1 d . . . . .
C00S C 0.90163(10) 0.60252(11) 0.42203(7) 0.0232(3) Uani 1 1 d . . . . .
H00S H 0.919872 0.579697 0.379981 0.028 Uiso 1 1 calc R U . . .
C00T C 0.61927(10) 0.45121(10) 0.84733(7) 0.0222(3) Uani 1 1 d . . . . .
H00A H 0.654883 0.485769 0.884702 0.027 Uiso 1 1 calc R U . . .
H00B H 0.561824 0.425596 0.864394 0.027 Uiso 1 1 calc R U . . .
C00U C 0.49689(10) 0.50223(11) 0.75454(8) 0.0254(3) Uani 1 1 d . . . . .
H00C H 0.486602 0.541177 0.713350 0.038 Uiso 1 1 calc R U . . .
H00D H 0.451576 0.520205 0.786342 0.038 Uiso 1 1 calc R U . . .
H00G H 0.489716 0.433769 0.742984 0.038 Uiso 1 1 calc R U . . .
C00V C 0.60121(11) 0.62545(11) 0.81181(8) 0.0250(3) Uani 1 1 d . . . . .
H00H H 0.586856 0.668782 0.773300 0.038 Uiso 1 1 calc R U . . .
H00K H 0.663984 0.638745 0.832134 0.038 Uiso 1 1 calc R U . . .
H00R H 0.556581 0.635893 0.845584 0.038 Uiso 1 1 calc R U . . .
C00W C 0.73977(10) 0.88313(10) 0.56814(8) 0.0239(3) Uani 1 1 d . . . . .
H00W H 0.790761 0.835589 0.563419 0.029 Uiso 1 1 calc R U . . .
C00X C 1.00847(10) 0.38316(11) 0.74074(7) 0.0256(3) Uani 1 1 d . . . . .
H00X H 1.072801 0.373983 0.736745 0.031 Uiso 1 1 calc R U . . .
C00Y C 0.85490(11) 0.65234(10) 0.78266(8) 0.0263(3) Uani 1 1 d . . . . .
H00T H 0.916594 0.662985 0.767176 0.039 Uiso 1 1 calc R U . . .
H00U H 0.837872 0.707546 0.809871 0.039 Uiso 1 1 calc R U . . .
H00V H 0.809556 0.645225 0.743395 0.039 Uiso 1 1 calc R U . . .
C00Z C 0.61482(10) 0.28420(11) 0.79501(8) 0.0264(3) Uani 1 1 d . . . . .
H00Y H 0.574940 0.305666 0.755464 0.040 Uiso 1 1 calc R U . . .
H00Z H 0.576274 0.263289 0.830607 0.040 Uiso 1 1 calc R U . . .
H010 H 0.653363 0.230245 0.782138 0.040 Uiso 1 1 calc R U . . .
C010 C 0.74809(10) 0.33089(11) 0.87696(7) 0.0253(3) Uani 1 1 d . . . . .
H01A H 0.785818 0.280219 0.858474 0.038 Uiso 1 1 calc R U . . .
H01B H 0.715463 0.304496 0.914167 0.038 Uiso 1 1 calc R U . . .
H01C H 0.788274 0.384015 0.893865 0.038 Uiso 1 1 calc R U . . .
C011 C 0.98825(11) 0.79971(11) 0.57704(8) 0.0286(3) Uani 1 1 d . . . . .
H01D H 1.042796 0.786232 0.552510 0.043 Uiso 1 1 calc R U . . .
H01E H 1.007881 0.829711 0.620661 0.043 Uiso 1 1 calc R U . . .
H01F H 0.946688 0.843619 0.550272 0.043 Uiso 1 1 calc R U . . .
C012 C 0.99970(11) 0.63352(12) 0.62854(8) 0.0292(3) Uani 1 1 d . . . . .
H01G H 1.051042 0.615543 0.601899 0.044 Uiso 1 1 calc R U . . .
H01H H 0.963796 0.575850 0.637903 0.044 Uiso 1 1 calc R U . . .
H01I H 1.024444 0.662660 0.671340 0.044 Uiso 1 1 calc R U . . .
C013 C 0.79407(12) 0.15720(11) 0.71109(9) 0.0329(3) Uani 1 1 d . . . . .
H01J H 0.744677 0.115451 0.690744 0.049 Uiso 1 1 calc R U . . .
H01K H 0.790094 0.160413 0.760130 0.049 Uiso 1 1 calc R U . . .
H01L H 0.854465 0.130837 0.701722 0.049 Uiso 1 1 calc R U . . .
C014 C 0.91823(12) 0.57529(12) 0.89171(8) 0.0314(3) Uani 1 1 d . . . . .
H01M H 0.981214 0.591309 0.880865 0.047 Uiso 1 1 calc R U . . .
H01N H 0.919605 0.515930 0.918599 0.047 Uiso 1 1 calc R U . . .
H01O H 0.893547 0.628107 0.917674 0.047 Uiso 1 1 calc R U . . .
C015 C 0.47481(11) 0.65108(12) 0.39797(8) 0.0292(3) Uani 1 1 d . . . . .
H01P H 0.530102 0.660929 0.373520 0.044 Uiso 1 1 calc R U . . .
H01Q H 0.429958 0.702577 0.386217 0.044 Uiso 1 1 calc R U . . .
H01R H 0.446906 0.588553 0.385351 0.044 Uiso 1 1 calc R U . . .
C016 C 0.79553(12) 0.25515(11) 0.60479(8) 0.0308(3) Uani 1 1 d . . . . .
H01S H 0.748247 0.212931 0.582179 0.046 Uiso 1 1 calc R U . . .
H01T H 0.857265 0.229964 0.597897 0.046 Uiso 1 1 calc R U . . .
H01U H 0.789034 0.320248 0.585728 0.046 Uiso 1 1 calc R U . . .
C017 C 0.41813(10) 0.63972(12) 0.51413(8) 0.0283(3) Uani 1 1 d . . . . .
H01V H 0.376518 0.695142 0.506663 0.042 Uiso 1 1 calc R U . . .
H01W H 0.438763 0.634923 0.562367 0.042 Uiso 1 1 calc R U . . .
H01X H 0.385179 0.580617 0.499463 0.042 Uiso 1 1 calc R U . . .
C018 C 0.76824(12) 0.97733(11) 0.53698(9) 0.0325(3) Uani 1 1 d . . . . .
H01Y H 0.772067 0.968458 0.488270 0.049 Uiso 1 1 calc R U . . .
H01Z H 0.828879 0.997274 0.558104 0.049 Uiso 1 1 calc R U . . .
H011 H 0.722167 1.027131 0.544446 0.049 Uiso 1 1 calc R U . . .
C019 C 0.74570(11) 0.45572(12) 0.39017(10) 0.0344(4) Uani 1 1 d . . . . .
H012 H 0.688730 0.428494 0.367625 0.052 Uiso 1 1 calc R U . . .
H013 H 0.760471 0.422814 0.433485 0.052 Uiso 1 1 calc R U . . .
H014 H 0.796788 0.446862 0.361351 0.052 Uiso 1 1 calc R U . . .
C01A C 0.71440(11) 0.61840(15) 0.33702(9) 0.0371(4) Uani 1 1 d . . . . .
H015 H 0.768821 0.613695 0.310983 0.056 Uiso 1 1 calc R U . . .
H016 H 0.702742 0.686237 0.347257 0.056 Uiso 1 1 calc R U . . .
H017 H 0.660303 0.591459 0.310468 0.056 Uiso 1 1 calc R U . . .
C01B C 0.72725(14) 0.89296(14) 0.64304(8) 0.0402(4) Uani 1 1 d . . . . .
H018 H 0.677649 0.939358 0.649342 0.060 Uiso 1 1 calc R U . . .
H019 H 0.785189 0.915747 0.666911 0.060 Uiso 1 1 calc R U . . .
H020 H 0.710817 0.830131 0.661239 0.060 Uiso 1 1 calc R U . . .

loop_
_atom_site_aniso_label
_atom_site_aniso_U_11
_atom_site_aniso_U_22
_atom_site_aniso_U_33
_atom_site_aniso_U_23
_atom_site_aniso_U_13
_atom_site_aniso_U_12
Ni01 0.01785(12) 0.01388(11) 0.01365(11) 0.00121(8) 0.00093(8) 0.00175(8)
S002 0.02049(15) 0.01566(15) 0.01672(15) 0.00237(11) 0.00292(11) 0.00395(11)
S003 0.02160(16) 0.02073(16) 0.01862(16) 0.00444(12) 0.00481(12) 0.00678(12)
N004 0.0197(5) 0.0178(5) 0.0189(5) -0.0005(4) -0.0004(4) 0.0025(4)
N005 0.0177(5) 0.0201(5) 0.0171(5) -0.0028(4) 0.0016(4) -0.0009(4)
N006 0.0182(5) 0.0206(5) 0.0176(5) -0.0029(4) -0.0002(4) 0.0000(4)
N007 0.0181(5) 0.0149(5) 0.0178(5) 0.0028(4) 0.0012(4) 0.0001(4)
N008 0.0214(5) 0.0151(5) 0.0209(6) -0.0003(4) -0.0008(4) 0.0023(4)
C009 0.0200(6) 0.0128(6) 0.0163(6) 0.0008(4) -0.0010(5) 0.0011(4)
C00A 0.0177(6) 0.0166(6) 0.0183(6) -0.0015(5) 0.0000(5) 0.0010(5)
C00B 0.0196(6) 0.0183(6) 0.0134(6) -0.0006(5) 0.0024(5) 0.0008(5)
C00C 0.0175(6) 0.0148(6) 0.0174(6) -0.0010(5) -0.0005(5) -0.0006(5)
C00D 0.0219(6) 0.0196(6) 0.0160(6) 0.0041(5) -0.0012(5) -0.0009(5)
C00E 0.0216(7) 0.0265(7) 0.0219(7) 0.0046(5) -0.0013(5) -0.0034(5)
C00F 0.0247(7) 0.0219(7) 0.0266(7) 0.0012(6) -0.0019(6) 0.0074(5)
C00G 0.0211(6) 0.0212(6) 0.0185(6) 0.0010(5) 0.0032(5) 0.0008(5)
C00H 0.0199(6) 0.0177(6) 0.0155(6) 0.0045(5) -0.0003(5) 0.0013(5)
C00I 0.0233(7) 0.0209(7) 0.0224(7) -0.0020(5) 0.0000(5) -0.0044(5)
C00J 0.0214(6) 0.0235(7) 0.0176(6) -0.0042(5) -0.0023(5) 0.0003(5)
C00K 0.0253(7) 0.0178(6) 0.0176(6) 0.0034(5) -0.0010(5) 0.0034(5)
C00L 0.0192(6) 0.0294(7) 0.0228(7) -0.0042(6) 0.0035(5) -0.0010(5)
C00M 0.0214(6) 0.0194(6) 0.0230(7) -0.0026(5) 0.0002(5) -0.0015(5)
C00N 0.0289(7) 0.0178(6) 0.0248(7) -0.0018(5) -0.0019(6) 0.0038(5)
C00O 0.0188(6) 0.0232(7) 0.0192(6) -0.0042(5) 0.0009(5) -0.0032(5)
C00P 0.0281(7) 0.0178(6) 0.0301(7) 0.0008(6) -0.0012(6) 0.0070(5)
C00Q 0.0261(7) 0.0249(7) 0.0213(7) 0.0013(5) 0.0019(5) 0.0079(6)
C00R 0.0223(6) 0.0205(6) 0.0188(6) 0.0044(5) 0.0015(5) -0.0023(5)
C00S 0.0205(6) 0.0285(7) 0.0212(7) -0.0044(6) 0.0053(5) -0.0008(5)
C00T 0.0234(7) 0.0250(7) 0.0184(6) 0.0020(5) 0.0027(5) -0.0012(5)
C00U 0.0205(6) 0.0324(8) 0.0234(7) 0.0030(6) 0.0027(5) 0.0009(6)
C00V 0.0297(7) 0.0229(7) 0.0231(7) -0.0020(5) 0.0061(6) 0.0040(6)
C00W 0.0252(7) 0.0177(6) 0.0278(7) -0.0031(5) -0.0031(6) 0.0002(5)
C00X 0.0200(7) 0.0337(8) 0.0231(7) 0.0060(6) 0.0017(5) 0.0045(6)
C00Y 0.0286(7) 0.0191(7) 0.0306(8) -0.0009(6) -0.0002(6) -0.0045(5)
C00Z 0.0277(7) 0.0225(7) 0.0288(7) 0.0047(6) 0.0020(6) -0.0064(6)
C010 0.0273(7) 0.0260(7) 0.0222(7) 0.0083(6) -0.0002(6) -0.0004(6)
C011 0.0289(7) 0.0279(8) 0.0284(7) -0.0081(6) -0.0010(6) -0.0066(6)
C012 0.0250(7) 0.0369(8) 0.0247(7) 0.0004(6) -0.0032(6) 0.0047(6)
C013 0.0406(9) 0.0190(7) 0.0383(9) 0.0009(6) -0.0014(7) 0.0033(6)
C014 0.0359(8) 0.0335(8) 0.0237(7) -0.0051(6) -0.0029(6) -0.0049(7)
C015 0.0277(7) 0.0362(8) 0.0231(7) -0.0065(6) -0.0010(6) -0.0034(6)
C016 0.0408(9) 0.0237(7) 0.0266(8) -0.0056(6) -0.0047(6) 0.0063(6)
C017 0.0250(7) 0.0330(8) 0.0269(7) 0.0001(6) 0.0022(6) -0.0031(6)
C018 0.0339(8) 0.0235(7) 0.0397(9) 0.0000(6) 0.0011(7) -0.0060(6)
C019 0.0258(8) 0.0269(8) 0.0511(10) -0.0145(7) 0.0066(7) -0.0048(6)
C01A 0.0261(8) 0.0563(11) 0.0275(8) 0.0109(8) -0.0051(6) -0.0087(7)
C01B 0.0573(11) 0.0362(9) 0.0256(8) -0.0049(7) -0.0045(7) -0.0160(8)

loop_
_atom_type_symbol
_atom_type_description
_atom_type_scat_dispersion_real
_atom_type_scat_dispersion_imag
_atom_type_scat_source
C C 0.0181 0.0091 'International Tables Vol C Tables 4.2.6.8 and 6.1.1.4'
H H 0.0000 0.0000 'International Tables Vol C Tables 4.2.6.8 and 6.1.1.4'
N N 0.0311 0.0180 'International Tables Vol C Tables 4.2.6.8 and 6.1.1.4'
S S 0.3331 0.5567 'International Tables Vol C Tables 4.2.6.8 and 6.1.1.4'
Ni Ni -3.0029 0.5091 'International Tables Vol C Tables 4.2.6.8 and 6.1.1.4'

loop_
_geom_angle_atom_site_label_1
_geom_angle_atom_site_label_2
_geom_angle_atom_site_label_3
_geom_angle
_geom_angle_site_symmetry_1
_geom_angle_site_symmetry_3
_geom_angle_publ_flag
C00B Ni01 C009 101.26(5) . . ?
C00B Ni01 S003 88.67(4) . . ?
C009 Ni01 S003 168.30(4) . . ?
C00B Ni01 S002 166.74(4) . . ?
C009 Ni01 S002 91.74(4) . . ?
S003 Ni01 S002 78.706(13) . . ?
C00A S002 Ni01 89.17(4) . . ?
C00A S003 Ni01 89.26(4) . . ?
C00B N004 C00F 111.02(11) . . ?
C00B N004 C00M 124.89(11) . . ?
C00F N004 C00M 124.08(11) . . ?
C009 N005 C00S 111.25(11) . . ?
C009 N005 C00O 124.95(11) . . ?
C00S N005 C00O 123.74(11) . . ?
C009 N006 C00L 111.18(11) . . ?
C009 N006 C00J 125.63(11) . . ?
C00L N006 C00J 123.14(11) . . ?
C00C N007 C00H 122.29(10) . . ?
C00C N007 C00R 111.14(10) . . ?
C00H N007 C00R 123.25(10) . . ?
C00B N008 C00P 111.07(12) . . ?
C00B N008 C00W 123.08(11) . . ?
C00P N008 C00W 125.46(12) . . ?
N005 C009 N006 103.92(11) . . ?
N005 C009 Ni01 128.84(10) . . ?
N006 C009 Ni01 126.91(10) . . ?
C00C C00A S003 127.25(10) . . ?
C00C C00A S002 129.92(10) . . ?
S003 C00A S002 102.74(7) . . ?
N004 C00B N008 104.15(11) . . ?
N004 C00B Ni01 126.80(10) . . ?
N008 C00B Ni01 127.82(10) . . ?
C00A C00C N007 124.91(12) . . ?
C00A C00C C00G 125.56(12) . . ?
N007 C00C C00G 109.49(11) . . ?
C00E C00D C00H 118.78(13) . . ?
C00E C00D C00I 118.64(12) . . ?
C00H C00D C00I 122.57(12) . . ?
C00X C00E C00D 121.44(13) . . ?
C00X C00E H00E 119.3 . . ?
C00D C00E H00E 119.3 . . ?
C00P C00F N004 107.02(12) . . ?
C00P C00F H00F 126.5 . . ?
N004 C00F H00F 126.5 . . ?
C00U C00G C00V 108.28(12) . . ?
C00U C00G C00C 111.90(11) . . ?
C00V C00G C00C 112.84(11) . . ?
C00U C00G C00T 111.42(11) . . ?
C00V C00G C00T 110.05(11) . . ?
C00C C00G C00T 102.30(11) . . ?
C00K C00H C00D 119.88(12) . . ?
C00K C00H N007 119.60(12) . . ?
C00D C00H N007 120.52(12) . . ?
C00D C00I C00Y 110.97(12) . . ?
C00D C00I C014 112.69(12) . . ?
C00Y C00I C014 109.85(12) . . ?
C00D C00I H00I 107.7 . . ?
C00Y C00I H00I 107.7 . . ?
C014 C00I H00I 107.7 . . ?
N006 C00J C012 110.31(11) . . ?
N006 C00J C011 109.81(11) . . ?
C012 C00J C011 111.70(12) . . ?
N006 C00J H00J 108.3 . . ?
C012 C00J H00J 108.3 . . ?
C011 C00J H00J 108.3 . . ?
C00Q C00K C00H 119.03(13) . . ?
C00Q C00K C00N 118.54(13) . . ?
C00H C00K C00N 122.41(12) . . ?
C00S C00L N006 106.81(12) . . ?
C00S C00L H00L 126.6 . . ?
N006 C00L H00L 126.6 . . ?
N004 C00M C015 110.69(12) . . ?
N004 C00M C017 110.68(11) . . ?
C015 C00M C017 111.70(12) . . ?
N004 C00M H00M 107.9 . . ?
C015 C00M H00M 107.9 . . ?
C017 C00M H00M 107.9 . . ?
C00K C00N C013 111.29(12) . . ?
C00K C00N C016 111.69(12) . . ?
C013 C00N C016 109.70(12) . . ?
C00K C00N H00N 108.0 . . ?
C013 C00N H00N 108.0 . . ?
C016 C00N H00N 108.0 . . ?
N005 C00O C019 110.27(12) . . ?
N005 C00O C01A 110.05(12) . . ?
C019 C00O C01A 112.02(14) . . ?
N005 C00O H00O 108.1 . . ?
C019 C00O H00O 108.1 . . ?
C01A C00O H00O 108.1 . . ?
C00F C00P N008 106.73(12) . . ?
C00F C00P H00P 126.6 . . ?
N008 C00P H00P 126.6 . . ?
C00X C00Q C00K 121.29(13) . . ?
C00X C00Q H00Q 119.4 . . ?
C00K C00Q H00Q 119.4 . . ?
N007 C00R C010 112.08(11) . . ?
N007 C00R C00T 101.62(10) . . ?
C010 C00R C00T 111.43(12) . . ?
N007 C00R C00Z 111.65(11) . . ?
C010 C00R C00Z 109.17(11) . . ?
C00T C00R C00Z 110.74(12) . . ?
C00L C00S N005 106.83(12) . . ?
C00L C00S H00S 126.6 . . ?
N005 C00S H00S 126.6 . . ?
C00R C00T C00G 107.54(11) . . ?
C00R C00T H00A 110.2 . . ?
C00G C00T H00A 110.2 . . ?
C00R C00T H00B 110.2 . . ?
C00G C00T H00B 110.2 . . ?
H00A C00T H00B 108.5 . . ?
C00G C00U H00C 109.5 . . ?
C00G C00U H00D 109.5 . . ?
H00C C00U H00D 109.5 . . ?
C00G C00U H00G 109.5 . . ?
H00C C00U H00G 109.5 . . ?
H00D C00U H00G 109.5 . . ?
C00G C00V H00H 109.5 . . ?
C00G C00V H00K 109.5 . . ?
H00H C00V H00K 109.5 . . ?
C00G C00V H00R 109.5 . . ?
H00H C00V H00R 109.5 . . ?
H00K C00V H00R 109.5 . . ?
N008 C00W C018 111.10(12) . . ?
N008 C00W C01B 110.54(13) . . ?
C018 C00W C01B 112.36(13) . . ?
N008 C00W H00W 107.5 . . ?
C018 C00W H00W 107.5 . . ?
C01B C00W H00W 107.5 . . ?
C00E C00X C00Q 119.47(13) . . ?
C00E C00X H00X 120.3 . . ?
C00Q C00X H00X 120.3 . . ?
C00I C00Y H00T 109.5 . . ?
C00I C00Y H00U 109.5 . . ?
H00T C00Y H00U 109.5 . . ?
C00I C00Y H00V 109.5 . . ?
H00T C00Y H00V 109.5 . . ?
H00U C00Y H00V 109.5 . . ?
C00R C00Z H00Y 109.5 . . ?
C00R C00Z H00Z 109.5 . . ?
H00Y C00Z H00Z 109.5 . . ?
C00R C00Z H010 109.5 . . ?
H00Y C00Z H010 109.5 . . ?
H00Z C00Z H010 109.5 . . ?
C00R C010 H01A 109.5 . . ?
C00R C010 H01B 109.5 . . ?
H01A C010 H01B 109.5 . . ?
C00R C010 H01C 109.5 . . ?
H01A C010 H01C 109.5 . . ?
H01B C010 H01C 109.5 . . ?
C00J C011 H01D 109.5 . . ?
C00J C011 H01E 109.5 . . ?
H01D C011 H01E 109.5 . . ?
C00J C011 H01F 109.5 . . ?
H01D C011 H01F 109.5 . . ?
H01E C011 H01F 109.5 . . ?
C00J C012 H01G 109.5 . . ?
C00J C012 H01H 109.5 . . ?
H01G C012 H01H 109.5 . . ?
C00J C012 H01I 109.5 . . ?
H01G C012 H01I 109.5 . . ?
H01H C012 H01I 109.5 . . ?
C00N C013 H01J 109.5 . . ?
C00N C013 H01K 109.5 . . ?
H01J C013 H01K 109.5 . . ?
C00N C013 H01L 109.5 . . ?
H01J C013 H01L 109.5 . . ?
H01K C013 H01L 109.5 . . ?
C00I C014 H01M 109.5 . . ?
C00I C014 H01N 109.5 . . ?
H01M C014 H01N 109.5 . . ?
C00I C014 H01O 109.5 . . ?
H01M C014 H01O 109.5 . . ?
H01N C014 H01O 109.5 . . ?
C00M C015 H01P 109.5 . . ?
C00M C015 H01Q 109.5 . . ?
H01P C015 H01Q 109.5 . . ?
C00M C015 H01R 109.5 . . ?
H01P C015 H01R 109.5 . . ?
H01Q C015 H01R 109.5 . . ?
C00N C016 H01S 109.5 . . ?
C00N C016 H01T 109.5 . . ?
H01S C016 H01T 109.5 . . ?
C00N C016 H01U 109.5 . . ?
H01S C016 H01U 109.5 . . ?
H01T C016 H01U 109.5 . . ?
C00M C017 H01V 109.5 . . ?
C00M C017 H01W 109.5 . . ?
H01V C017 H01W 109.5 . . ?
C00M C017 H01X 109.5 . . ?
H01V C017 H01X 109.5 . . ?
H01W C017 H01X 109.5 . . ?
C00W C018 H01Y 109.5 . . ?
C00W C018 H01Z 109.5 . . ?
H01Y C018 H01Z 109.5 . . ?
C00W C018 H011 109.5 . . ?
H01Y C018 H011 109.5 . . ?
H01Z C018 H011 109.5 . . ?
C00O C019 H012 109.5 . . ?
C00O C019 H013 109.5 . . ?
H012 C019 H013 109.5 . . ?
C00O C019 H014 109.5 . . ?
H012 C019 H014 109.5 . . ?
H013 C019 H014 109.5 . . ?
C00O C01A H015 109.5 . . ?
C00O C01A H016 109.5 . . ?
H015 C01A H016 109.5 . . ?
C00O C01A H017 109.5 . . ?
H015 C01A H017 109.5 . . ?
H016 C01A H017 109.5 . . ?
C00W C01B H018 109.5 . . ?
C00W C01B H019 109.5 . . ?
H018 C01B H019 109.5 . . ?
C00W C01B H020 109.5 . . ?
H018 C01B H020 109.5 . . ?
H019 C01B H020 109.5 . . ?

loop_
_geom_bond_atom_site_label_1
_geom_bond_atom_site_label_2
_geom_bond_distance
_geom_bond_site_symmetry_2
_geom_bond_publ_flag
Ni01 C00B 1.9103(13) . ?
Ni01 C009 1.9180(13) . ?
Ni01 S003 2.1864(4) . ?
Ni01 S002 2.1879(4) . ?
S002 C00A 1.7761(13) . ?
S003 C00A 1.7746(13) . ?
N004 C00B 1.3597(17) . ?
N004 C00F 1.3823(17) . ?
N004 C00M 1.4772(17) . ?
N005 C009 1.3577(17) . ?
N005 C00S 1.3864(17) . ?
N005 C00O 1.4666(17) . ?
N006 C009 1.3631(17) . ?
N006 C00L 1.3846(18) . ?
N006 C00J 1.4738(17) . ?
N007 C00C 1.4148(16) . ?
N007 C00H 1.4320(17) . ?
N007 C00R 1.4884(17) . ?
N008 C00B 1.3621(17) . ?
N008 C00P 1.3832(18) . ?
N008 C00W 1.4715(18) . ?
C00A C00C 1.3432(19) . ?
C00C C00G 1.5376(18) . ?
C00D C00E 1.397(2) . ?
C00D C00H 1.4126(19) . ?
C00D C00I 1.5157(19) . ?
C00E C00X 1.383(2) . ?
C00E H00E 0.9500 . ?
C00F C00P 1.344(2) . ?
C00F H00F 0.9500 . ?
C00G C00U 1.5358(19) . ?
C00G C00V 1.5367(19) . ?
C00G C00T 1.5436(19) . ?
C00H C00K 1.4114(19) . ?
C00I C00Y 1.534(2) . ?
C00I C014 1.538(2) . ?
C00I H00I 1.0000 . ?
C00J C012 1.519(2) . ?
C00J C011 1.527(2) . ?
C00J H00J 1.0000 . ?
C00K C00Q 1.395(2) . ?
C00K C00N 1.518(2) . ?
C00L C00S 1.341(2) . ?
C00L H00L 0.9500 . ?
C00M C015 1.517(2) . ?
C00M C017 1.521(2) . ?
C00M H00M 1.0000 . ?
C00N C013 1.534(2) . ?
C00N C016 1.535(2) . ?
C00N H00N 1.0000 . ?
C00O C019 1.514(2) . ?
C00O C01A 1.519(2) . ?
C00O H00O 1.0000 . ?
C00P H00P 0.9500 . ?
C00Q C00X 1.384(2) . ?
C00Q H00Q 0.9500 . ?
C00R C010 1.5265(19) . ?
C00R C00T 1.541(2) . ?
C00R C00Z 1.5416(19) . ?
C00S H00S 0.9500 . ?
C00T H00A 0.9900 . ?
C00T H00B 0.9900 . ?
C00U H00C 0.9800 . ?
C00U H00D 0.9800 . ?
C00U H00G 0.9800 . ?
C00V H00H 0.9800 . ?
C00V H00K 0.9800 . ?
C00V H00R 0.9800 . ?
C00W C018 1.517(2) . ?
C00W C01B 1.518(2) . ?
C00W H00W 1.0000 . ?
C00X H00X 0.9500 . ?
C00Y H00T 0.9800 . ?
C00Y H00U 0.9800 . ?
C00Y H00V 0.9800 . ?
C00Z H00Y 0.9800 . ?
C00Z H00Z 0.9800 . ?
C00Z H010 0.9800 . ?
C010 H01A 0.9800 . ?
C010 H01B 0.9800 . ?
C010 H01C 0.9800 . ?
C011 H01D 0.9800 . ?
C011 H01E 0.9800 . ?
C011 H01F 0.9800 . ?
C012 H01G 0.9800 . ?
C012 H01H 0.9800 . ?
C012 H01I 0.9800 . ?
C013 H01J 0.9800 . ?
C013 H01K 0.9800 . ?
C013 H01L 0.9800 . ?
C014 H01M 0.9800 . ?
C014 H01N 0.9800 . ?
C014 H01O 0.9800 . ?
C015 H01P 0.9800 . ?
C015 H01Q 0.9800 . ?
C015 H01R 0.9800 . ?
C016 H01S 0.9800 . ?
C016 H01T 0.9800 . ?
C016 H01U 0.9800 . ?
C017 H01V 0.9800 . ?
C017 H01W 0.9800 . ?
C017 H01X 0.9800 . ?
C018 H01Y 0.9800 . ?
C018 H01Z 0.9800 . ?
C018 H011 0.9800 . ?
C019 H012 0.9800 . ?
C019 H013 0.9800 . ?
C019 H014 0.9800 . ?
C01A H015 0.9800 . ?
C01A H016 0.9800 . ?
C01A H017 0.9800 . ?
C01B H018 0.9800 . ?
C01B H019 0.9800 . ?
C01B H020 0.9800 . ?
